data_4132894
loop_
_publ_author_name
'Zhang, Shi-Yuan'
'Jensen, Stephanie'
'Tan, Kui'
'Wojtas, Lukasz'
'Roveto, Matthew'
'Cure, Jeremy'
'Thonhauser, Timo'
'Chabal, Yves J.'
'Zaworotko, Michael J.'

_publ_section_title
;
 Modulation of Water Vapor Sorption by a Fourth-Generation Metal-Organic
 Material with a Rigid Framework and Self-Switching Pores.
;
_journal_issue 39
_journal_name_full 'Journal of the American Chemical Society'
_journal_page_first 12545
_journal_page_last 12552
_journal_paper_doi 10.1021/jacs.8b07290
_journal_volume 140
_journal_year 2018
_chemical_absolute_configuration ad
_chemical_formula_moiety 'C46 H38 Co2 N6 O6, 1.9(C6 H4 Cl2), 2(C F3 O3 S)'
_chemical_formula_sum 'C59.42 H45.61 Cl3.81 Co2 F6 N6 O12 S2'
_chemical_formula_weight 1466.48
_space_group_crystal_system monoclinic
_space_group_IT_number 4
_space_group_name_Hall 'P 2yb'
_space_group_name_H-M_alt 'P 1 21 1'
_atom_sites_solution_hydrogens geom
_atom_sites_solution_primary direct
_atom_sites_solution_secondary difmap
_audit_creation_date 2015-10-26
_audit_creation_method
;
Olex2 1.2
(compiled 2015.01.26 svn.r3150 for OlexSys, GUI svn.r4998)
;
_cell_angle_alpha 90.00
_cell_angle_beta 91.403(3)
_cell_angle_gamma 90.00
_cell_formula_units_Z 2
_cell_length_a 10.3499(5)
_cell_length_b 25.4610(12)
_cell_length_c 11.4211(6)
_cell_measurement_temperature 100(2)
_cell_volume 3008.8(3)
_computing_cell_refinement 'SAINT v8.34A (Bruker, 2013)'
_computing_data_reduction 'SAINT v8.34A (Bruker, 2013)'
_computing_molecular_graphics 'Olex2 (Dolomanov et al., 2009)'
_computing_publication_material 'Olex2 (Dolomanov et al., 2009)'
_computing_structure_refinement 'XL (Sheldrick, 2008)'
_computing_structure_solution 'SHELXS-97 (Sheldrick, 2008)'
_diffrn_ambient_temperature 100.15
_diffrn_measured_fraction_theta_full 0.997
_diffrn_measured_fraction_theta_max 0.997
_diffrn_measurement_device_type 'Bruker APEX-II CCD'
_diffrn_measurement_method '\f and \w scans'
_diffrn_radiation_monochromator graphite
_diffrn_radiation_type CuK\a
_diffrn_radiation_wavelength 1.54178
_diffrn_reflns_av_R_equivalents 0.0584
_diffrn_reflns_av_unetI/netI 0.0640
_diffrn_reflns_limit_h_max 12
_diffrn_reflns_limit_h_min -12
_diffrn_reflns_limit_k_max 29
_diffrn_reflns_limit_k_min -29
_diffrn_reflns_limit_l_max 13
_diffrn_reflns_limit_l_min -13
_diffrn_reflns_number 37053
_diffrn_reflns_theta_full 65.23
_diffrn_reflns_theta_max 65.23
_diffrn_reflns_theta_min 3.47
_diffrn_source 'fine-focus sealed tube'
_exptl_absorpt_coefficient_mu 7.281
_exptl_absorpt_correction_T_max 0.9308
_exptl_absorpt_correction_T_min 0.7123
_exptl_absorpt_correction_type multi-scan
_exptl_crystal_colour Red
_exptl_crystal_density_diffrn 1.619
_exptl_crystal_density_method 'not measured'
_exptl_crystal_description block
_exptl_crystal_F_000 1490
_exptl_crystal_size_max 0.05
_exptl_crystal_size_mid 0.03
_exptl_crystal_size_min 0.01
_refine_diff_density_max 0.773
_refine_diff_density_min -0.638
_refine_diff_density_rms 0.093
_refine_ls_abs_structure_details 'Flack H D (1983), Acta Cryst. A39, 876-881'
_refine_ls_abs_structure_Flack 0.048(4)
_refine_ls_extinction_method none
_refine_ls_goodness_of_fit_ref 1.045
_refine_ls_hydrogen_treatment mixed
_refine_ls_matrix_type full
_refine_ls_number_parameters 821
_refine_ls_number_reflns 9634
_refine_ls_number_restraints 164
_refine_ls_restrained_S_all 1.043
_refine_ls_R_factor_all 0.0572
_refine_ls_R_factor_gt 0.0509
_refine_ls_shift/su_max 0.000
_refine_ls_shift/su_mean 0.000
_refine_ls_structure_factor_coef Fsqd
_refine_ls_weighting_details 'calc w=1/[\s^2^(Fo^2^)+(0.0226P)^2^+8.7525P] where P=(Fo^2^+2Fc^2^)/3'
_refine_ls_weighting_scheme calc
_refine_ls_wR_factor_gt 0.1131
_refine_ls_wR_factor_ref 0.1159
_reflns_number_gt 8763
_reflns_number_total 9634
_reflns_threshold_expression >2sigma(I)
_cod_data_source_file ja8b07290_si_006.cif
_cod_data_source_block 3S
_cod_database_code 4132894
_olex2_refinement_description
;
1. Fixed Uiso
 At 1.2 times of:
  All C(H) groups, All C(H,H) groups
 At 1.5 times of:
  All O(H) groups
2. Restrained distances
 O4-H4
 0.88 with sigma of 0.02
 O6-H6
 0.88 with sigma of 0.02
 H33-H4
 -2.2 with sigma of 0.02
 H8A-H6
 -2.2 with sigma of 0.02
 C45-C43 = C50-C45 = C54-C50 = C54-C52 = C52-C51 = C51-C43
 1.39 with sigma of 0.01
 H4-C33
 1.89 with sigma of 0.04
 H6-C8
 1.9 with sigma of 0.04
 Cl4-C56 \\sim Cl6-C61 \\sim Cl3-C55 \\sim Cl5-C62
 with sigma of 0.01
 C8-C20B \\sim C8-C20A
 with sigma of 0.01
3. Rigid bond restraints
 C61, C66, C65, C64, C63, C62
 with sigma for 1-2 distances of 0.01 and sigma for 1-3 distances of 0.01
 Cl6, Cl3
 with sigma for 1-2 distances of 0.01 and sigma for 1-3 distances of 0.01
 C46B, C49B, C48B
 with sigma for 1-2 distances of 0.01 and sigma for 1-3 distances of 0.01
4. Uiso/Uaniso restraints and constraints
C55 \\sim C61 \\sim C66 \\sim C56 \\sim C57 \\sim C65 \\sim C64 \\sim C58 \\sim
C63 \\sim C59 \\sim C62 \\sim C60: within 1.7A with sigma of 0.04 and sigma for
terminal atoms of 0.08
C55 \\sim C56 \\sim C57 \\sim C58 \\sim C59 \\sim C60: within 1.7A with sigma
of 0.04 and sigma for terminal atoms of 0.08
Cl6 \\sim Cl3: within 1.7A with sigma of 0.04 and sigma for terminal atoms of
0.08
C61 \\sim C55: within 1.7A with sigma of 0.04 and sigma for terminal atoms of
0.08
5. Others
 Sof(Cl5)=Sof(Cl6)=Sof(C61)=Sof(C62)=Sof(C63)=Sof(H63)=Sof(C64)=Sof(H64)=
 Sof(C65)=Sof(H65)=Sof(C66)=Sof(H66)=FVAR(1)
 Sof(Cl3)=Sof(Cl4)=Sof(C55)=Sof(C56)=Sof(C57)=Sof(H57)=Sof(C58)=Sof(H58)=
 Sof(C59)=Sof(H59)=Sof(C60)=Sof(H60)=FVAR(2)
 Sof(H8A)=1-FVAR(3)
 Sof(H8B)=Sof(Cl1)=Sof(Cl2)=Sof(C43)=Sof(C45)=Sof(C50)=Sof(H50)=Sof(C51)=
 Sof(H51)=Sof(C52)=Sof(H52)=Sof(C54)=Sof(H54)=FVAR(3)
 Fixed Sof: C20B(0.6) C37A(0.6) H37A(0.6) C46A(0.6) H46A(0.6) C49A(0.6)
 H49A(0.6) C48A(0.6) H48A(0.6) C40A(0.6) H40A(0.6) C20A(0.4) C40B(0.4)
 H40B(0.4) C48B(0.4) H48B(0.4) C49B(0.4) H49B(0.4) C46B(0.4) H46B(0.4)
 C37B(0.4) H37B(0.4)
6.a Ternary CH refined with riding coordinates:
 C8(H8A), C8(H8B), C33(H33)
6.b Aromatic/amide H refined with riding coordinates:
 C1(H1), C5(H5), C6(H6A), C7(H7), C9(H9), C11(H11), C14(H14), C15(H15),
 C16(H16), C17(H17), C18(H18), C19(H19), C37A(H37A), C46A(H46A), C49A(H49A),
 C48A(H48A), C40A(H40A), C21(H21), C22(H22), C23(H23), C26(H26), C27(H27),
 C28(H28), C30(H30), C31(H31), C32(H32), C34(H34), C35(H35), C36(H36), C38(H38),
  C39(H39), C41(H41), C42(H42), C44(H44), C50(H50), C51(H51), C52(H52),
 C54(H54), C57(H57), C58(H58), C59(H59), C60(H60), C63(H63), C64(H64), C65(H65),
  C66(H66), C40B(H40B), C48B(H48B), C49B(H49B), C46B(H46B), C37B(H37B)
6.c Fitted hexagon refined as free rotating group:
 C20B(C37A,C46A,C49A,C48A,C40A), C55(C56,C57,C58,C59,C60), C61(C62,C63,C64,C65,
 C66), C20A(C40B,C48B,C49B,C46B,C37B)
;
_olex2_submission_special_instructions 'No special instructions were received'

loop_
_space_group_symop_id
_space_group_symop_operation_xyz
1 'x, y, z'
2 '-x, y+1/2, -z'

loop_
_atom_site_label
_atom_site_type_symbol
_atom_site_fract_x
_atom_site_fract_y
_atom_site_fract_z
_atom_site_U_iso_or_equiv
_atom_site_adp_type
_atom_site_occupancy
_atom_site_calc_flag
_atom_site_disorder_assembly
_atom_site_disorder_group
_atom_site_refinement_flags_posn
_atom_site_refinement_flags_adp
Co1 Co 0.43852(7) 0.45247(3) 0.54338(6) 0.00714(18) Uani 1 d . . . .
Co2 Co -0.05921(7) 0.37028(3) 0.55182(6) 0.00703(17) Uani 1 d . . . .
O1 O 0.2523(3) 0.42022(13) 0.5478(3) 0.0091(7) Uani 1 d . . . .
O2 O 0.7532(3) 0.40183(13) 0.5385(3) 0.0094(7) Uani 1 d . . . .
O3 O 0.6301(3) 0.47486(14) 0.5408(3) 0.0119(7) Uani 1 d . . . .
O4 O 0.9694(3) 0.45408(14) 0.5771(3) 0.0122(7) Uani 1 d . . D .
H4 H 1.016(3) 0.4574(18) 0.641(3) 0.018 Uiso 1 d . . DR .
O5 O 0.1326(3) 0.34746(13) 0.5557(3) 0.0091(7) Uani 1 d . . . .
O6 O 0.4719(3) 0.36867(14) 0.5415(3) 0.0135(7) Uani 1 d B . D .
H6 H 0.531(3) 0.3585(17) 0.491(4) 0.020 Uiso 1 d . . DR .
N1 N -0.0524(4) 0.37127(17) 0.3634(3) 0.0078(8) Uani 1 d . . . .
N2 N -0.0592(4) 0.36279(17) -0.2594(4) 0.0120(9) Uani 1 d . . . .
N3 N 0.1327(4) 0.79173(16) 0.4662(4) 0.0119(9) Uani 1 d . . . .
N4 N 0.4353(4) 0.45259(18) 1.3546(4) 0.0113(9) Uani 1 d . . . .
N5 N 0.3672(4) 0.53137(16) 0.5410(3) 0.0098(9) Uani 1 d . . . .
N6 N 0.4445(4) 0.45695(17) 0.7326(4) 0.0124(9) Uani 1 d . . . .
C1 C -0.1653(5) 0.3551(2) 0.1819(5) 0.0132(11) Uani 1 d . . . .
H1 H -0.2444 0.3463 0.1428 0.016 Uiso 1 calc . . R .
C2 C -0.0567(5) 0.36299(19) -0.0121(4) 0.0118(10) Uani 1 d . . . .
C3 C -0.0554(5) 0.3653(2) 0.1165(4) 0.0112(10) Uani 1 d . . . .
C4 C 0.2274(5) 0.6894(2) 0.5012(4) 0.0112(10) Uani 1 d . . . .
C5 C 0.2526(5) 0.7780(2) 0.4345(5) 0.0130(11) Uani 1 d . . . .
H5 H 0.3058 0.8038 0.3999 0.016 Uiso 1 calc . . R .
C6 C -0.1710(5) 0.3670(2) -0.0776(4) 0.0139(11) Uani 1 d . . . .
H6A H -0.2512 0.3693 -0.0392 0.017 Uiso 1 calc . . R .
C7 C 0.5528(5) 0.4594(2) 0.7987(4) 0.0150(11) Uani 1 d . . . .
H7 H 0.6331 0.4609 0.7603 0.018 Uiso 1 calc . . R .
C8 C 0.3590(5) 0.3360(2) 0.5508(5) 0.0109(10) Uani 1 d . . D .
H8A H 0.3524 0.3146 0.4775 0.013 Uiso 0.074(5) calc A 1 DR .
H8B H 0.3526 0.3124 0.4809 0.013 Uiso 0.926(5) calc A 2 R .
C9 C -0.1597(5) 0.3578(2) 0.3014(4) 0.0123(11) Uani 1 d . . . .
H9 H -0.2356 0.3498 0.3430 0.015 Uiso 1 calc . . R .
C10 C 0.4369(5) 0.4562(2) 1.1086(4) 0.0111(10) Uani 1 d . . . .
C11 C 0.0570(5) 0.3781(2) 0.1814(4) 0.0148(11) Uani 1 d . . . .
H11 H 0.1348 0.3854 0.1422 0.018 Uiso 1 calc . . R .
C12 C 0.2381(4) 0.3719(2) 0.5523(4) 0.0087(10) Uani 1 d B . . .
C13 C 0.7382(4) 0.4508(2) 0.5458(4) 0.0087(10) Uani 1 d . . . .
C14 C 0.1908(5) 0.5920(2) 0.5228(5) 0.0144(11) Uani 1 d . . . .
H14 H 0.1001 0.5973 0.5171 0.017 Uiso 1 calc . . R .
C15 C 0.3309(5) 0.4672(2) 1.2915(4) 0.0123(11) Uani 1 d . . . .
H15 H 0.2551 0.4763 1.3321 0.015 Uiso 1 calc . . R .
C16 C 0.0561(5) 0.3562(2) -0.0751(5) 0.0207(13) Uani 1 d . . . .
H16 H 0.1367 0.3514 -0.0348 0.025 Uiso 1 calc . . R .
C17 C 0.5406(5) 0.4396(2) 1.2962(5) 0.0148(11) Uani 1 d . . . .
H17 H 0.6155 0.4288 1.3394 0.018 Uiso 1 calc . . R .
C18 C 0.3020(5) 0.7277(2) 0.4501(5) 0.0149(11) Uani 1 d . . . .
H18 H 0.3868 0.7197 0.4257 0.018 Uiso 1 calc . . R .
C19 C 0.0546(5) 0.3799(2) 0.3012(4) 0.0147(11) Uani 1 d . . . .
H19 H 0.1328 0.3876 0.3429 0.018 Uiso 1 calc . . R .
C20B C 0.3784(9) 0.2985(3) 0.6504(5) 0.016(4) Uiso 0.60 d B 1 D .
C37A C 0.4227(9) 0.31764(18) 0.7581(6) 0.020(3) Uiso 0.60 d B 1 G .
H37A H 0.4384 0.3541 0.7681 0.024 Uiso 0.60 calc B 1 R .
C46A C 0.4440(8) 0.2833(2) 0.8513(5) 0.023(2) Uiso 0.60 d B 1 G .
H46A H 0.4743 0.2964 0.9249 0.028 Uiso 0.60 calc B 1 R .
C49A C 0.4210(8) 0.2299(2) 0.8367(5) 0.023(2) Uiso 0.60 d B 1 G .
H49A H 0.4355 0.2065 0.9004 0.027 Uiso 0.60 calc B 1 R .
C48A C 0.3766(7) 0.21081(19) 0.7290(5) 0.019(2) Uiso 0.60 d B 1 G .
H48A H 0.3609 0.1743 0.7191 0.023 Uiso 0.60 calc B 1 R .
C40A C 0.3554(8) 0.2451(3) 0.6359(4) 0.021(3) Uiso 0.60 d B 1 G .
H40A H 0.3251 0.2321 0.5623 0.025 Uiso 0.60 calc B 1 R .
C21 C 0.0599(5) 0.7549(2) 0.5159(5) 0.0174(12) Uani 1 d . . . .
H21 H -0.0248 0.7640 0.5391 0.021 Uiso 1 calc . . R .
C22 C 0.3332(5) 0.4571(2) 0.7909(4) 0.0146(11) Uani 1 d . . . .
H22 H 0.2545 0.4573 0.7464 0.018 Uiso 1 calc . . R .
C23 C -0.1684(5) 0.3678(2) -0.1989(4) 0.0145(11) Uani 1 d . . . .
H23 H -0.2477 0.3720 -0.2414 0.017 Uiso 1 calc . . R .
C24 C 0.4385(5) 0.4575(2) 0.9788(4) 0.0122(10) Uani 1 d . . . .
C25 C 0.2756(5) 0.6348(2) 0.5196(4) 0.0139(11) Uani 1 d . . . .
C26 C 0.4069(5) 0.6239(2) 0.5312(5) 0.0160(11) Uani 1 d . . . .
H26 H 0.4678 0.6518 0.5335 0.019 Uiso 1 calc . . R .
C27 C 0.3263(5) 0.4571(2) 0.9106(5) 0.0174(11) Uani 1 d . . . .
H27 H 0.2445 0.4569 0.9467 0.021 Uiso 1 calc . . R .
C28 C 0.2412(5) 0.5417(2) 0.5344(5) 0.0160(11) Uani 1 d . . . .
H28 H 0.1826 0.5131 0.5377 0.019 Uiso 1 calc . . R .
C29 C 0.8724(5) 0.5268(2) 0.4703(5) 0.0154(11) Uani 1 d . . . .
C30 C 0.3267(5) 0.4698(2) 1.1704(4) 0.0137(11) Uani 1 d . . . .
H30 H 0.2501 0.4807 1.1298 0.016 Uiso 1 calc . . R .
C31 C 0.8380(5) 0.5794(2) 0.4894(5) 0.0220(12) Uani 1 d . . . .
H31 H 0.7999 0.5895 0.5607 0.026 Uiso 1 calc . . R .
C32 C 0.5454(5) 0.4413(2) 1.1751(5) 0.0168(12) Uani 1 d . . . .
H32 H 0.6231 0.4322 1.1373 0.020 Uiso 1 calc . . R .
C33 C 0.8552(5) 0.4865(2) 0.5659(4) 0.0116(11) Uani 1 d . . D .
H33 H 0.8441 0.5056 0.6415 0.014 Uiso 1 calc . . DR .
C34 C 0.1035(5) 0.7038(2) 0.5349(5) 0.0207(12) Uani 1 d . . . .
H34 H 0.0491 0.6788 0.5708 0.025 Uiso 1 calc . . R .
C35 C 0.5547(5) 0.4598(2) 0.9192(5) 0.0152(11) Uani 1 d . . . .
H35 H 0.6346 0.4615 0.9617 0.018 Uiso 1 calc . . R .
C36 C 0.9243(5) 0.5131(2) 0.3638(5) 0.0208(12) Uani 1 d . . . .
H36 H 0.9456 0.4774 0.3494 0.025 Uiso 1 calc . . R .
C38 C 0.4487(5) 0.5726(2) 0.5393(5) 0.0176(11) Uani 1 d . . . .
H38 H 0.5391 0.5660 0.5438 0.021 Uiso 1 calc . . R .
C39 C 0.0504(5) 0.3563(2) -0.1957(5) 0.0208(13) Uani 1 d . . . .
H39 H 0.1286 0.3516 -0.2362 0.025 Uiso 1 calc . . R .
C41 C 0.9460(6) 0.5503(3) 0.2777(5) 0.0283(13) Uani 1 d . . . .
H41 H 0.9816 0.5404 0.2052 0.034 Uiso 1 calc . . R .
C42 C 0.8603(6) 0.6162(2) 0.4031(6) 0.0324(15) Uani 1 d . . . .
H42 H 0.8373 0.6518 0.4163 0.039 Uiso 1 calc . . R .
C44 C 0.9143(6) 0.6028(3) 0.2998(6) 0.0315(15) Uani 1 d . . . .
H44 H 0.9305 0.6290 0.2427 0.038 Uiso 1 calc . . R .
Cl1 Cl 0.29495(19) 0.60254(7) 0.22358(17) 0.0397(5) Uani 0.926(5) d . . . .
Cl2 Cl 0.58259(18) 0.57041(7) 0.27531(17) 0.0417(5) Uani 0.926(5) d . . . .
C43 C 0.4032(7) 0.5977(2) 0.1091(6) 0.0346(17) Uani 0.926(5) d . . D .
C45 C 0.5318(6) 0.5848(2) 0.1357(6) 0.0367(19) Uani 0.926(5) d . . D .
C50 C 0.6188(8) 0.5822(3) 0.0468(6) 0.048(2) Uani 0.926(5) d . . D .
H50 H 0.7071 0.5746 0.0637 0.057 Uiso 0.926(5) calc . . R .
C51 C 0.3638(9) 0.6070(3) -0.0042(6) 0.054(2) Uani 0.926(5) d . . D .
H51 H 0.2762 0.6158 -0.0215 0.064 Uiso 0.926(5) calc . . R .
C52 C 0.4509(10) 0.6038(3) -0.0937(7) 0.072(4) Uani 0.926(5) d . . D .
H52 H 0.4243 0.6105 -0.1724 0.086 Uiso 0.926(5) calc . . R .
C54 C 0.5768(10) 0.5907(3) -0.0663(8) 0.073(4) Uani 0.926(5) d . . D .
H54 H 0.6366 0.5874 -0.1277 0.088 Uiso 0.926(5) calc . . R .
Cl3 Cl -0.0539(3) 0.73098(10) 0.8264(3) 0.0351(8) Uani 0.600(5) d C 2 D U
Cl4 Cl -0.1288(2) 0.72096(10) 1.0947(3) 0.0378(9) Uani 0.600(5) d C 2 D .
Cl5 Cl 0.1878(7) 0.7204(2) 0.7954(5) 0.068(2) Uani 0.375(6) d D 1 D .
Cl6 Cl -0.1043(8) 0.7297(3) 0.8796(7) 0.075(2) Uiso 0.375(6) d D 1 D U
C55 C 0.0648(5) 0.7286(3) 0.9396(5) 0.025(2) Uiso 0.600(5) d C 2 D U
C56 C 0.0294(5) 0.7252(3) 1.0560(6) 0.026(2) Uani 0.600(5) d C 2 DG U
C57 C 0.1236(7) 0.7262(4) 1.1447(4) 0.023(2) Uani 0.600(5) d C 2 G U
H57 H 0.0994 0.7239 1.2243 0.028 Uiso 0.600(5) calc C 2 R .
C58 C 0.2533(7) 0.7305(4) 1.1172(5) 0.029(3) Uani 0.600(5) d C 2 G U
H58 H 0.3177 0.7312 1.1778 0.035 Uiso 0.600(5) calc C 2 R .
C59 C 0.2886(5) 0.7338(4) 1.0008(6) 0.027(2) Uani 0.600(5) d C 2 G U
H59 H 0.3772 0.7368 0.9819 0.033 Uiso 0.600(5) calc C 2 R .
C60 C 0.1944(6) 0.7329(3) 0.9120(4) 0.028(2) Uani 0.600(5) d C 2 G U
H60 H 0.2186 0.7351 0.8324 0.034 Uiso 0.600(5) calc C 2 R .
C61 C 0.0194(10) 0.7271(7) 0.9822(9) 0.060(6) Uiso 0.375(6) d D 1 D U
C62 C 0.1441(12) 0.7262(6) 0.9397(7) 0.025(4) Uiso 0.375(6) d D 1 DG U
C63 C 0.2497(9) 0.7269(7) 1.0172(12) 0.035(5) Uiso 0.375(6) d D 1 G U
H63 H 0.3350 0.7263 0.9882 0.042 Uiso 0.375(6) calc D 1 R .
C64 C 0.2307(11) 0.7286(9) 1.1372(11) 0.047(6) Uani 0.375(6) d D 1 G U
H64 H 0.3029 0.7291 1.1902 0.056 Uiso 0.375(6) calc D 1 R .
C65 C 0.1060(14) 0.7295(9) 1.1797(6) 0.040(5) Uiso 0.375(6) d D 1 G U
H65 H 0.0930 0.7306 1.2617 0.048 Uiso 0.375(6) calc D 1 R .
C66 C 0.0004(10) 0.7287(7) 1.1022(10) 0.042(6) Uiso 0.375(6) d D 1 G U
H66 H -0.0848 0.7293 1.1313 0.050 Uiso 0.375(6) calc D 1 R .
S1 S -0.02574(12) 0.50850(5) 0.88843(12) 0.0209(3) Uani 1 d . . . .
F4 F -0.0633(6) 0.60470(17) 0.9582(4) 0.0695(15) Uani 1 d . . . .
F5 F -0.0886(7) 0.59342(17) 0.7727(4) 0.085(2) Uani 1 d . . . .
F6 F 0.0983(6) 0.5963(2) 0.8482(5) 0.097(2) Uani 1 d . . . .
O8 O 0.0422(4) 0.48857(19) 0.7897(3) 0.0357(11) Uani 1 d . . . .
O9 O 0.0379(4) 0.50057(19) 0.9986(4) 0.0366(11) Uani 1 d . . . .
O12 O -0.1613(4) 0.49878(18) 0.8828(4) 0.0386(11) Uani 1 d . . . .
C53 C -0.0193(9) 0.5796(3) 0.8649(6) 0.051(2) Uani 1 d . . . .
S2 S 0.46797(13) 0.30854(5) 0.24464(12) 0.0215(3) Uani 1 d . . . .
F1 F 0.3746(4) 0.22205(16) 0.1517(4) 0.0538(11) Uani 1 d . . . .
F2 F 0.3608(6) 0.22582(18) 0.3396(4) 0.0768(17) Uani 1 d . . . .
F3 F 0.5450(5) 0.21021(16) 0.2616(4) 0.0638(13) Uani 1 d . . . .
O7 O 0.5331(4) 0.31488(16) 0.1366(3) 0.0261(9) Uani 1 d . . . .
O10 O 0.5498(3) 0.31593(15) 0.3494(3) 0.0221(8) Uani 1 d . . . .
O11 O 0.3422(4) 0.33207(17) 0.2509(4) 0.0356(11) Uani 1 d . . . .
C47 C 0.4334(8) 0.2378(3) 0.2496(6) 0.0442(19) Uani 1 d . . . .
C20A C 0.3652(13) 0.3022(4) 0.6626(7) 0.009(5) Uiso 0.40 d B 2 D .
C40B C 0.3317(12) 0.2495(4) 0.6520(6) 0.017(4) Uiso 0.40 d B 2 G .
H40B H 0.3054 0.2357 0.5779 0.021 Uiso 0.40 calc B 2 R .
C48B C 0.3367(12) 0.2171(3) 0.7498(8) 0.029(4) Uiso 0.40 d B 2 G U
H48B H 0.3138 0.1811 0.7426 0.034 Uiso 0.40 calc B 2 R .
C49B C 0.3751(11) 0.2373(3) 0.8583(6) 0.019(3) Uiso 0.40 d B 2 G U
H49B H 0.3785 0.2151 0.9251 0.023 Uiso 0.40 calc B 2 R .
C46B C 0.4086(11) 0.2900(3) 0.8688(7) 0.014(3) Uiso 0.40 d B 2 G U
H46B H 0.4349 0.3038 0.9429 0.017 Uiso 0.40 calc B 2 R .
C37B C 0.4037(13) 0.3224(3) 0.7710(9) 0.022(5) Uiso 0.40 d B 2 G .
H37B H 0.4266 0.3584 0.7782 0.026 Uiso 0.40 calc B 2 R .

loop_
_atom_site_aniso_label
_atom_site_aniso_U_11
_atom_site_aniso_U_22
_atom_site_aniso_U_33
_atom_site_aniso_U_23
_atom_site_aniso_U_13
_atom_site_aniso_U_12
Co1 0.0071(4) 0.0058(4) 0.0084(4) 0.0000(3) 0.0001(3) 0.0006(3)
Co2 0.0076(4) 0.0059(4) 0.0076(4) -0.0006(3) -0.0001(3) -0.0007(3)
O1 0.0090(17) 0.0059(18) 0.0124(17) -0.0013(13) 0.0000(14) 0.0017(13)
O2 0.0101(18) 0.0075(18) 0.0105(17) -0.0013(13) 0.0001(13) -0.0003(14)
O3 0.0086(17) 0.0106(17) 0.0164(18) 0.0003(14) -0.0008(14) 0.0008(14)
O4 0.0073(16) 0.0114(17) 0.0176(17) -0.0013(15) -0.0045(13) -0.0007(14)
O5 0.0035(16) 0.0139(18) 0.0100(17) 0.0014(14) 0.0011(13) -0.0026(14)
O6 0.0034(16) 0.0089(17) 0.028(2) 0.0001(15) 0.0030(13) -0.0014(14)
N1 0.0055(19) 0.007(2) 0.011(2) -0.0017(17) -0.0009(15) 0.0019(17)
N2 0.015(2) 0.010(2) 0.011(2) 0.0013(18) 0.0002(17) -0.0010(18)
N3 0.015(2) 0.007(2) 0.013(2) 0.0015(17) 0.0002(17) 0.0045(17)
N4 0.011(2) 0.010(2) 0.013(2) -0.0024(18) -0.0001(16) -0.0001(18)
N5 0.011(2) 0.009(2) 0.009(2) -0.0036(16) 0.0001(16) -0.0004(17)
N6 0.017(2) 0.008(2) 0.013(2) 0.0008(18) -0.0011(17) 0.0010(19)
C1 0.005(2) 0.016(3) 0.019(3) 0.000(2) -0.006(2) -0.003(2)
C2 0.016(3) 0.005(2) 0.015(3) 0.003(2) 0.002(2) -0.006(2)
C3 0.008(2) 0.013(3) 0.012(2) 0.004(2) 0.0001(19) 0.001(2)
C4 0.011(3) 0.009(3) 0.014(3) -0.003(2) -0.002(2) 0.003(2)
C5 0.011(3) 0.007(2) 0.021(3) -0.001(2) 0.004(2) 0.002(2)
C6 0.012(2) 0.019(3) 0.011(2) -0.001(2) 0.0064(19) 0.003(2)
C7 0.012(3) 0.015(3) 0.018(3) 0.004(2) 0.003(2) 0.000(2)
C8 0.005(2) 0.008(2) 0.020(3) 0.002(2) 0.002(2) 0.000(2)
C9 0.014(3) 0.015(3) 0.008(2) 0.002(2) 0.0013(19) 0.000(2)
C10 0.012(2) 0.008(2) 0.013(2) 0.001(2) -0.0001(19) -0.004(2)
C11 0.014(3) 0.017(3) 0.013(3) -0.001(2) -0.001(2) -0.004(2)
C12 0.010(2) 0.012(3) 0.004(2) 0.001(2) -0.0038(18) 0.004(2)
C13 0.008(2) 0.014(3) 0.004(2) 0.001(2) 0.0005(18) -0.001(2)
C14 0.010(3) 0.009(3) 0.024(3) -0.002(2) 0.003(2) 0.003(2)
C15 0.010(2) 0.015(3) 0.012(2) 0.002(2) 0.002(2) 0.000(2)
C16 0.013(3) 0.034(4) 0.015(3) 0.001(2) -0.003(2) -0.002(2)
C17 0.010(2) 0.018(3) 0.016(3) -0.003(2) -0.001(2) 0.005(2)
C18 0.012(3) 0.013(3) 0.019(3) -0.003(2) 0.004(2) 0.003(2)
C19 0.014(3) 0.017(3) 0.013(3) 0.002(2) -0.001(2) 0.001(2)
C21 0.011(3) 0.007(2) 0.034(3) 0.003(2) 0.006(2) -0.001(2)
C22 0.009(2) 0.024(3) 0.011(2) 0.002(2) 0.0014(19) 0.002(2)
C23 0.012(3) 0.013(3) 0.019(3) -0.001(2) -0.001(2) 0.000(2)
C24 0.013(3) 0.008(3) 0.016(3) 0.001(2) -0.002(2) -0.003(2)
C25 0.016(3) 0.011(3) 0.015(3) 0.002(2) -0.001(2) 0.001(2)
C26 0.012(3) 0.007(2) 0.028(3) 0.003(2) -0.004(2) -0.0009(19)
C27 0.006(2) 0.028(3) 0.018(3) -0.001(2) -0.002(2) 0.004(2)
C28 0.017(3) 0.009(3) 0.022(3) 0.004(2) 0.003(2) -0.003(2)
C29 0.011(2) 0.011(2) 0.024(3) 0.001(2) -0.002(2) -0.004(2)
C30 0.011(3) 0.019(3) 0.012(2) 0.001(2) 0.000(2) -0.005(2)
C31 0.015(3) 0.014(3) 0.036(3) 0.000(2) -0.004(2) 0.001(2)
C32 0.017(3) 0.018(3) 0.015(3) -0.005(2) 0.006(2) 0.002(2)
C33 0.005(2) 0.012(3) 0.018(3) -0.001(2) -0.001(2) -0.001(2)
C34 0.016(3) 0.013(3) 0.033(3) 0.004(2) 0.007(2) -0.002(2)
C35 0.010(2) 0.020(3) 0.015(2) 0.002(2) -0.002(2) -0.001(2)
C36 0.026(3) 0.014(3) 0.023(3) 0.007(2) 0.005(2) 0.003(2)
C38 0.010(2) 0.015(3) 0.028(3) -0.004(2) 0.000(2) -0.004(2)
C39 0.011(3) 0.041(4) 0.010(3) 0.000(2) 0.003(2) 0.000(2)
C41 0.027(3) 0.030(3) 0.028(3) 0.010(3) 0.006(3) 0.000(3)
C42 0.029(3) 0.015(3) 0.052(4) 0.014(3) -0.014(3) 0.002(2)
C44 0.027(3) 0.028(3) 0.040(4) 0.025(3) -0.008(3) -0.010(3)
Cl1 0.0425(11) 0.0256(9) 0.0517(12) -0.0011(8) 0.0120(8) 0.0072(8)
Cl2 0.0421(10) 0.0314(10) 0.0515(11) -0.0064(8) -0.0035(8) -0.0089(8)
C43 0.049(5) 0.005(3) 0.049(4) -0.001(3) 0.003(4) -0.003(3)
C45 0.050(5) 0.007(3) 0.054(5) -0.010(3) 0.023(4) -0.009(3)
C50 0.065(6) 0.028(4) 0.051(5) -0.002(4) 0.033(4) -0.009(4)
C51 0.083(7) 0.028(4) 0.049(5) 0.000(4) -0.001(5) 0.017(4)
C52 0.168(12) 0.024(4) 0.023(4) 0.014(3) 0.010(6) 0.027(6)
C54 0.133(11) 0.016(4) 0.074(7) 0.001(4) 0.062(7) 0.007(5)
Cl3 0.0309(14) 0.0260(14) 0.0491(18) 0.0039(12) 0.0144(13) 0.0033(11)
Cl4 0.0326(15) 0.0293(15) 0.0520(18) 0.0061(12) 0.0134(12) 0.0013(11)
Cl5 0.127(6) 0.030(3) 0.047(3) -0.011(2) 0.037(3) -0.017(3)
C56 0.043(6) 0.014(5) 0.021(6) 0.000(4) 0.010(5) -0.003(4)
C57 0.044(6) 0.010(5) 0.016(5) 0.005(4) 0.002(5) -0.006(4)
C58 0.044(7) 0.021(7) 0.022(6) 0.012(5) 0.002(5) 0.001(6)
C59 0.021(5) 0.016(5) 0.044(6) -0.004(4) 0.000(5) 0.002(4)
C60 0.036(6) 0.005(4) 0.045(6) 0.007(4) 0.008(5) 0.000(4)
C64 0.061(13) 0.019(11) 0.060(12) 0.004(10) -0.012(12) 0.005(10)
S1 0.0140(6) 0.0220(7) 0.0265(7) -0.0084(6) -0.0007(5) 0.0004(5)
F4 0.123(4) 0.031(2) 0.054(3) -0.022(2) -0.009(3) 0.008(3)
F5 0.178(6) 0.029(2) 0.046(3) 0.007(2) -0.037(3) -0.006(3)
F6 0.111(5) 0.085(4) 0.098(4) -0.010(3) 0.022(4) -0.074(4)
O8 0.017(2) 0.065(3) 0.025(2) -0.026(2) -0.0074(17) 0.007(2)
O9 0.042(3) 0.044(3) 0.024(2) -0.012(2) -0.0039(19) 0.015(2)
O12 0.013(2) 0.042(3) 0.061(3) -0.005(2) 0.002(2) -0.0056(18)
C53 0.085(6) 0.035(4) 0.031(4) -0.007(3) -0.007(4) -0.020(4)
S2 0.0163(6) 0.0203(7) 0.0281(7) -0.0054(6) 0.0031(5) -0.0001(5)
F1 0.070(3) 0.036(2) 0.056(3) -0.022(2) 0.007(2) -0.020(2)
F2 0.124(5) 0.044(3) 0.066(3) -0.016(2) 0.059(3) -0.039(3)
F3 0.105(4) 0.026(2) 0.060(3) -0.005(2) 0.002(3) 0.024(2)
O7 0.025(2) 0.031(2) 0.022(2) -0.0040(17) 0.0024(17) -0.0016(18)
O10 0.0166(19) 0.028(2) 0.022(2) -0.0036(17) 0.0025(15) 0.0017(16)
O11 0.0107(19) 0.035(2) 0.061(3) -0.015(2) -0.0006(19) 0.0054(18)
C47 0.064(5) 0.032(4) 0.038(4) -0.009(3) 0.023(4) -0.005(4)

loop_
_atom_type_symbol
_atom_type_description
_atom_type_scat_dispersion_real
_atom_type_scat_dispersion_imag
_atom_type_scat_source
C C 0.0181 0.0091 'International Tables Vol C Tables 4.2.6.8 and 6.1.1.4'
H H 0.0000 0.0000 'International Tables Vol C Tables 4.2.6.8 and 6.1.1.4'
Cl Cl 0.3639 0.7018 'International Tables Vol C Tables 4.2.6.8 and 6.1.1.4'
Co Co -2.3653 3.6143 'International Tables Vol C Tables 4.2.6.8 and 6.1.1.4'
F F 0.0727 0.0534 'International Tables Vol C Tables 4.2.6.8 and 6.1.1.4'
N N 0.0311 0.0180 'International Tables Vol C Tables 4.2.6.8 and 6.1.1.4'
O O 0.0492 0.0322 'International Tables Vol C Tables 4.2.6.8 and 6.1.1.4'
S S 0.3331 0.5567 'International Tables Vol C Tables 4.2.6.8 and 6.1.1.4'

loop_
_geom_angle_atom_site_label_1
_geom_angle_atom_site_label_2
_geom_angle_atom_site_label_3
_geom_angle
_geom_angle_site_symmetry_1
_geom_angle_site_symmetry_3
O1 Co1 O6 76.17(12) . .
O1 Co1 N4 91.88(14) . 1_554
O1 Co1 N5 92.91(15) . .
O1 Co1 N6 90.05(15) . .
O3 Co1 O1 172.96(14) . .
O3 Co1 O6 96.82(13) . .
O3 Co1 N4 88.65(15) . 1_554
O3 Co1 N5 94.12(15) . .
O3 Co1 N6 89.75(15) . .
O6 Co1 N6 93.50(15) . .
N4 Co1 O6 89.44(15) 1_554 .
N4 Co1 N6 176.80(18) 1_554 .
N5 Co1 O6 168.96(15) . .
N5 Co1 N4 89.39(16) . 1_554
N5 Co1 N6 87.97(16) . .
O2 Co2 O4 75.92(12) 1_455 1_455
O2 Co2 N1 88.63(14) 1_455 .
O2 Co2 N2 94.78(15) 1_455 1_556
O2 Co2 N3 91.41(15) 1_455 2_546
O5 Co2 O2 173.15(14) . 1_455
O5 Co2 O4 98.38(13) . 1_455
O5 Co2 N1 88.26(14) . .
O5 Co2 N2 88.70(15) . 1_556
O5 Co2 N3 94.48(15) . 2_546
N1 Co2 O4 96.51(15) . 1_455
N1 Co2 N2 175.23(17) . 1_556
N2 Co2 O4 87.58(15) 1_556 1_455
N3 Co2 O4 166.91(15) 2_546 1_455
N3 Co2 N1 86.31(16) 2_546 .
N3 Co2 N2 90.25(16) 2_546 1_556
C12 O1 Co1 119.9(3) . .
C13 O2 Co2 119.2(3) . 1_655
C13 O3 Co1 135.1(3) . .
Co2 O4 H4 106(3) 1_655 .
C33 O4 Co2 116.2(3) . 1_655
C33 O4 H4 117.0(15) . .
C12 O5 Co2 134.0(3) . .
Co1 O6 H6 114(3) . .
C8 O6 Co1 116.0(3) . .
C8 O6 H6 117.0(16) . .
C9 N1 Co2 118.4(3) . .
C9 N1 C19 116.2(4) . .
C19 N1 Co2 125.1(3) . .
C23 N2 Co2 121.6(3) . 1_554
C39 N2 Co2 122.0(3) . 1_554
C39 N2 C23 116.3(4) . .
C5 N3 Co2 122.9(3) . 2_556
C21 N3 Co2 119.4(3) . 2_556
C21 N3 C5 117.6(4) . .
C15 N4 Co1 122.2(3) . 1_556
C17 N4 Co1 120.5(3) . 1_556
C17 N4 C15 117.3(4) . .
C28 N5 Co1 121.6(3) . .
C28 N5 C38 117.3(4) . .
C38 N5 Co1 121.0(3) . .
C7 N6 Co1 124.8(3) . .
C7 N6 C22 115.8(4) . .
C22 N6 Co1 119.4(3) . .
C3 C1 H1 119.7 . .
C9 C1 H1 119.7 . .
C9 C1 C3 120.5(5) . .
C6 C2 C3 121.5(5) . .
C6 C2 C16 116.4(5) . .
C16 C2 C3 122.1(5) . .
C1 C3 C2 122.5(4) . .
C1 C3 C11 115.8(5) . .
C11 C3 C2 121.7(4) . .
C18 C4 C25 122.0(4) . .
C18 C4 C34 117.1(5) . .
C34 C4 C25 120.9(4) . .
N3 C5 H5 118.5 . .
N3 C5 C18 123.0(5) . .
C18 C5 H5 118.5 . .
C2 C6 H6A 119.9 . .
C23 C6 C2 120.1(5) . .
C23 C6 H6A 119.9 . .
N6 C7 H7 118.1 . .
N6 C7 C35 123.8(5) . .
C35 C7 H7 118.1 . .
O6 C8 H8A 107.0 . .
O6 C8 H8B 109.0 . .
O6 C8 C12 108.5(4) . .
O6 C8 C20B 109.3(5) . .
O6 C8 C20A 111.5(6) . .
H8A C8 H8B 3.8 . .
C12 C8 H8A 107.0 . .
C12 C8 H8B 109.0 . .
C20B C8 H8A 107.0 . .
C20B C8 H8B 103.2 . .
C20B C8 C12 117.4(5) . .
C20B C8 C20A 8.1(7) . .
C20A C8 H8A 112.9 . .
C20A C8 H8B 109.0 . .
C20A C8 C12 109.7(6) . .
N1 C9 C1 123.5(5) . .
N1 C9 H9 118.2 . .
C1 C9 H9 118.2 . .
C30 C10 C24 121.8(4) . .
C32 C10 C24 121.5(5) . .
C32 C10 C30 116.7(5) . .
C3 C11 H11 120.0 . .
C19 C11 C3 120.1(5) . .
C19 C11 H11 120.0 . .
O1 C12 O5 126.5(4) . .
O1 C12 C8 119.2(4) . .
O5 C12 C8 114.3(4) . .
O2 C13 O3 125.6(4) . .
O2 C13 C33 120.1(4) . .
O3 C13 C33 114.3(5) . .
C25 C14 H14 120.4 . .
C28 C14 H14 120.4 . .
C28 C14 C25 119.1(5) . .
N4 C15 H15 118.0 . .
N4 C15 C30 123.9(5) . .
C30 C15 H15 118.0 . .
C2 C16 H16 120.1 . .
C39 C16 C2 119.9(5) . .
C39 C16 H16 120.1 . .
N4 C17 H17 118.6 . .
N4 C17 C32 122.8(5) . .
C32 C17 H17 118.6 . .
C4 C18 C5 119.9(5) . .
C4 C18 H18 120.1 . .
C5 C18 H18 120.1 . .
N1 C19 C11 123.8(5) . .
N1 C19 H19 118.1 . .
C11 C19 H19 118.1 . .
C37A C20B C8 119.0(5) . .
C37A C20B C40A 120.0 . .
C40A C20B C8 120.9(5) . .
C20B C37A H37A 120.0 . .
C46A C37A C20B 120.0 . .
C46A C37A H37A 120.0 . .
C37A C46A H46A 120.0 . .
C37A C46A C49A 120.0 . .
C49A C46A H46A 120.0 . .
C46A C49A H49A 120.0 . .
C48A C49A C46A 120.0 . .
C48A C49A H49A 120.0 . .
C49A C48A H48A 120.0 . .
C49A C48A C40A 120.0 . .
C40A C48A H48A 120.0 . .
C20B C40A H40A 120.0 . .
C48A C40A C20B 120.0 . .
C48A C40A H40A 120.0 . .
N3 C21 H21 118.8 . .
N3 C21 C34 122.5(5) . .
C34 C21 H21 118.8 . .
N6 C22 H22 118.0 . .
N6 C22 C27 124.1(5) . .
C27 C22 H22 118.0 . .
N2 C23 C6 123.3(5) . .
N2 C23 H23 118.3 . .
C6 C23 H23 118.3 . .
C27 C24 C10 122.2(5) . .
C27 C24 C35 116.6(5) . .
C35 C24 C10 121.2(4) . .
C14 C25 C4 121.5(4) . .
C26 C25 C4 121.5(4) . .
C26 C25 C14 117.0(5) . .
C25 C26 H26 120.0 . .
C38 C26 C25 120.0(5) . .
C38 C26 H26 120.0 . .
C22 C27 C24 119.9(5) . .
C22 C27 H27 120.1 . .
C24 C27 H27 120.1 . .
N5 C28 C14 123.6(5) . .
N5 C28 H28 118.2 . .
C14 C28 H28 118.2 . .
C31 C29 C33 120.0(5) . .
C36 C29 C31 118.8(5) . .
C36 C29 C33 121.2(5) . .
C10 C30 H30 120.5 . .
C15 C30 C10 119.0(5) . .
C15 C30 H30 120.5 . .
C29 C31 H31 120.4 . .
C42 C31 C29 119.2(6) . .
C42 C31 H31 120.4 . .
C10 C32 H32 119.9 . .
C17 C32 C10 120.2(5) . .
C17 C32 H32 119.9 . .
O4 C33 C13 108.4(4) . .
O4 C33 C29 109.9(4) . .
O4 C33 H33 108.2 . .
C13 C33 H33 108.2 . .
C29 C33 C13 113.7(4) . .
C29 C33 H33 108.2 . .
C4 C34 H34 120.0 . .
C21 C34 C4 120.0(5) . .
C21 C34 H34 120.0 . .
C7 C35 C24 119.7(5) . .
C7 C35 H35 120.2 . .
C24 C35 H35 120.2 . .
C29 C36 H36 119.3 . .
C29 C36 C41 121.5(5) . .
C41 C36 H36 119.3 . .
N5 C38 C26 122.9(5) . .
N5 C38 H38 118.6 . .
C26 C38 H38 118.6 . .
N2 C39 C16 123.9(5) . .
N2 C39 H39 118.1 . .
C16 C39 H39 118.1 . .
C36 C41 H41 120.6 . .
C36 C41 C44 118.8(6) . .
C44 C41 H41 120.6 . .
C31 C42 H42 119.1 . .
C44 C42 C31 121.7(6) . .
C44 C42 H42 119.1 . .
C41 C44 H44 120.0 . .
C42 C44 C41 119.9(5) . .
C42 C44 H44 120.0 . .
C45 C43 Cl1 118.6(5) . .
C51 C43 Cl1 120.9(6) . .
C51 C43 C45 120.4(7) . .
C43 C45 Cl2 121.6(5) . .
C50 C45 Cl2 119.2(6) . .
C50 C45 C43 119.2(7) . .
C45 C50 H50 120.3 . .
C54 C50 C45 119.4(8) . .
C54 C50 H50 120.3 . .
C43 C51 H51 119.9 . .
C43 C51 C52 120.3(8) . .
C52 C51 H51 119.9 . .
C51 C52 H52 120.7 . .
C54 C52 C51 118.6(8) . .
C54 C52 H52 120.7 . .
C50 C54 C52 122.0(8) . .
C50 C54 H54 119.0 . .
C52 C54 H54 119.0 . .
C56 C55 Cl3 120.6(4) . .
C56 C55 C60 120.0 . .
C60 C55 Cl3 119.4(4) . .
C55 C56 Cl4 121.8(4) . .
C55 C56 C57 120.0 . .
C57 C56 Cl4 118.1(4) . .
C56 C57 H57 120.0 . .
C58 C57 C56 120.0 . .
C58 C57 H57 120.0 . .
C57 C58 H58 120.0 . .
C57 C58 C59 120.0 . .
C59 C58 H58 120.0 . .
C58 C59 H59 120.0 . .
C58 C59 C60 120.0 . .
C60 C59 H59 120.0 . .
C55 C60 H60 120.0 . .
C59 C60 C55 120.0 . .
C59 C60 H60 120.0 . .
C62 C61 Cl6 116.5(9) . .
C62 C61 C66 120.0 . .
C66 C61 Cl6 123.4(9) . .
C61 C62 Cl5 127.0(9) . .
C61 C62 C63 120.0 . .
C63 C62 Cl5 112.9(9) . .
C62 C63 H63 120.0 . .
C62 C63 C64 120.0 . .
C64 C63 H63 120.0 . .
C63 C64 H64 120.0 . .
C65 C64 C63 120.0 . .
C65 C64 H64 120.0 . .
C64 C65 H65 120.0 . .
C64 C65 C66 120.0 . .
C66 C65 H65 120.0 . .
C61 C66 H66 120.0 . .
C65 C66 C61 120.0 . .
C65 C66 H66 120.0 . .
O8 S1 C53 102.3(3) . .
O9 S1 O8 114.8(2) . .
O9 S1 O12 116.8(3) . .
O9 S1 C53 104.6(3) . .
O12 S1 O8 113.8(3) . .
O12 S1 C53 101.8(4) . .
F4 C53 S1 110.0(5) . .
F5 C53 S1 111.3(5) . .
F5 C53 F4 108.9(7) . .
F6 C53 S1 112.4(7) . .
F6 C53 F4 107.4(6) . .
F6 C53 F5 106.8(7) . .
O7 S2 O10 114.6(2) . .
O7 S2 O11 116.3(3) . .
O7 S2 C47 103.5(3) . .
O10 S2 C47 102.1(3) . .
O11 S2 O10 114.4(2) . .
O11 S2 C47 103.3(3) . .
F1 C47 S2 111.0(5) . .
F1 C47 F2 109.2(6) . .
F1 C47 F3 107.5(6) . .
F2 C47 S2 111.4(5) . .
F2 C47 F3 107.4(7) . .
F3 C47 S2 110.2(5) . .
C40B C20A C8 117.5(7) . .
C40B C20A C37B 120.0 . .
C37B C20A C8 122.5(7) . .
C20A C40B H40B 120.0 . .
C20A C40B C48B 120.0 . .
C48B C40B H40B 120.0 . .
C40B C48B H48B 120.0 . .
C49B C48B C40B 120.0 . .
C49B C48B H48B 120.0 . .
C48B C49B H49B 120.0 . .
C46B C49B C48B 120.0 . .
C46B C49B H49B 120.0 . .
C49B C46B H46B 120.0 . .
C49B C46B C37B 120.0 . .
C37B C46B H46B 120.0 . .
C20A C37B H37B 120.0 . .
C46B C37B C20A 120.0 . .
C46B C37B H37B 120.0 . .

loop_
_geom_bond_atom_site_label_1
_geom_bond_atom_site_label_2
_geom_bond_distance
_geom_bond_site_symmetry_2
Co1 O1 2.097(3) .
Co1 O3 2.064(3) .
Co1 O6 2.161(4) .
Co1 N4 2.155(4) 1_554
Co1 N5 2.140(4) .
Co1 N6 2.163(4) .
Co2 O2 2.103(3) 1_455
Co2 O4 2.172(4) 1_455
Co2 O5 2.067(3) .
Co2 N1 2.155(4) .
Co2 N2 2.165(4) 1_556
Co2 N3 2.148(4) 2_546
O1 C12 1.240(6) .
O2 Co2 2.103(3) 1_655
O2 C13 1.260(6) .
O3 C13 1.276(6) .
O4 Co2 2.172(4) 1_655
O4 H4 0.868(19) .
O4 C33 1.445(6) .
O5 C12 1.258(6) .
O6 H6 0.888(19) .
O6 C8 1.440(6) .
N1 C9 1.346(6) .
N1 C19 1.347(7) .
N2 Co2 2.165(4) 1_554
N2 C23 1.345(7) .
N2 C39 1.343(7) .
N3 Co2 2.148(4) 2_556
N3 C5 1.347(7) .
N3 C21 1.338(7) .
N4 Co1 2.155(4) 1_556
N4 C15 1.337(7) .
N4 C17 1.333(7) .
N5 C28 1.330(7) .
N5 C38 1.347(7) .
N6 C7 1.337(7) .
N6 C22 1.345(7) .
C1 H1 0.9500 .
C1 C3 1.400(7) .
C1 C9 1.367(7) .
C2 C3 1.470(7) .
C2 C6 1.388(7) .
C2 C16 1.397(8) .
C3 C11 1.401(7) .
C4 C18 1.382(7) .
C4 C25 1.489(6) .
C4 C34 1.397(7) .
C5 H5 0.9500 .
C5 C18 1.388(7) .
C6 H6A 0.9500 .
C6 C23 1.387(7) .
C7 H7 0.9500 .
C7 C35 1.375(7) .
C8 H8A 1.0000 .
C8 H8B 1.0000 .
C8 C12 1.549(7) .
C8 C20B 1.496(6) .
C8 C20A 1.540(7) .
C9 H9 0.9500 .
C10 C24 1.484(7) .
C10 C30 1.399(7) .
C10 C32 1.393(7) .
C11 H11 0.9500 .
C11 C19 1.371(7) .
C13 C33 1.527(7) .
C14 H14 0.9500 .
C14 C25 1.400(7) .
C14 C28 1.389(7) .
C15 H15 0.9500 .
C15 C30 1.384(7) .
C16 H16 0.9500 .
C16 C39 1.377(8) .
C17 H17 0.9500 .
C17 C32 1.386(8) .
C18 H18 0.9500 .
C19 H19 0.9500 .
C20B C37A 1.3900 .
C20B C40A 1.3900 .
C37A H37A 0.9500 .
C37A C46A 1.3900 .
C46A H46A 0.9500 .
C46A C49A 1.3900 .
C49A H49A 0.9500 .
C49A C48A 1.3900 .
C48A H48A 0.9500 .
C48A C40A 1.3900 .
C40A H40A 0.9500 .
C21 H21 0.9500 .
C21 C34 1.392(7) .
C22 H22 0.9500 .
C22 C27 1.371(7) .
C23 H23 0.9500 .
C24 C27 1.382(7) .
C24 C35 1.398(7) .
C25 C26 1.390(7) .
C26 H26 0.9500 .
C26 C38 1.379(8) .
C27 H27 0.9500 .
C28 H28 0.9500 .
C29 C31 1.403(7) .
C29 C33 1.512(7) .
C29 C36 1.386(8) .
C30 H30 0.9500 .
C31 H31 0.9500 .
C31 C42 1.384(8) .
C32 H32 0.9500 .
C33 H33 1.0000 .
C34 H34 0.9500 .
C35 H35 0.9500 .
C36 H36 0.9500 .
C36 C41 1.388(8) .
C38 H38 0.9500 .
C39 H39 0.9500 .
C41 H41 0.9500 .
C41 C44 1.399(9) .
C42 H42 0.9500 .
C42 C44 1.361(10) .
C44 H44 0.9500 .
Cl1 C43 1.747(7) .
Cl2 C45 1.707(8) .
C43 C45 1.397(8) .
C43 C51 1.368(8) .
C45 C50 1.374(7) .
C50 H50 0.9500 .
C50 C54 1.370(8) .
C51 H51 0.9500 .
C51 C52 1.381(8) .
C52 H52 0.9500 .
C52 C54 1.374(9) .
C54 H54 0.9500 .
Cl3 C55 1.762(5) .
Cl4 C56 1.709(6) .
Cl5 C62 1.726(7) .
Cl6 C61 1.715(7) .
C55 C56 1.3900 .
C55 C60 1.3900 .
C56 C57 1.3900 .
C57 H57 0.9500 .
C57 C58 1.3900 .
C58 H58 0.9500 .
C58 C59 1.3900 .
C59 H59 0.9500 .
C59 C60 1.3900 .
C60 H60 0.9500 .
C61 C62 1.3900 .
C61 C66 1.3900 .
C62 C63 1.3900 .
C63 H63 0.9500 .
C63 C64 1.3900 .
C64 H64 0.9500 .
C64 C65 1.3900 .
C65 H65 0.9500 .
C65 C66 1.3900 .
C66 H66 0.9500 .
S1 O8 1.436(4) .
S1 O9 1.421(4) .
S1 O12 1.424(4) .
S1 C53 1.832(8) .
F4 C53 1.332(9) .
F5 C53 1.308(9) .
F6 C53 1.307(10) .
S2 O7 1.430(4) .
S2 O10 1.461(4) .
S2 O11 1.436(4) .
S2 C47 1.836(7) .
F1 C47 1.322(9) .
F2 C47 1.324(8) .
F3 C47 1.357(9) .
C20A C40B 1.3900 .
C20A C37B 1.3900 .
C40B H40B 0.9500 .
C40B C48B 1.3900 .
C48B H48B 0.9500 .
C48B C49B 1.3900 .
C49B H49B 0.9500 .
C49B C46B 1.3900 .
C46B H46B 0.9500 .
C46B C37B 1.3900 .
C37B H37B 0.9500 .

loop_
_geom_torsion_atom_site_label_1
_geom_torsion_atom_site_label_2
_geom_torsion_atom_site_label_3
_geom_torsion_atom_site_label_4
_geom_torsion
_geom_torsion_site_symmetry_1
Co1 O1 C12 O5 179.8(3) .
Co1 O1 C12 C8 -1.9(5) .
Co1 O3 C13 O2 10.3(7) .
Co1 O3 C13 C33 -167.9(3) .
Co1 O6 C8 C12 3.4(5) .
Co1 O6 C8 C20B -125.8(4) .
Co1 O6 C8 C20A -117.5(6) .
Co1 N4 C15 C30 177.3(4) 1_556
Co1 N4 C17 C32 -177.1(4) 1_556
Co1 N5 C28 C14 -174.4(4) .
Co1 N5 C38 C26 176.3(4) .
Co1 N6 C7 C35 -176.9(4) .
Co1 N6 C22 C27 176.5(5) .
Co2 O2 C13 O3 -179.0(3) 1_655
Co2 O2 C13 C33 -0.9(5) 1_655
Co2 O4 C33 C13 3.6(5) 1_655
Co2 O4 C33 C29 -121.3(4) 1_655
Co2 O5 C12 O1 1.7(7) .
Co2 O5 C12 C8 -176.7(3) .
Co2 N1 C9 C1 -177.5(4) .
Co2 N1 C19 C11 177.1(4) .
Co2 N2 C23 C6 -175.2(4) 1_554
Co2 N2 C39 C16 173.9(5) 1_554
Co2 N3 C5 C18 177.5(4) 2_556
Co2 N3 C21 C34 -177.2(4) 2_556
O1 Co1 O3 C13 0.0(14) .
O1 Co1 O6 C8 -3.4(3) .
O1 Co1 N5 C28 -4.7(4) .
O1 Co1 N5 C38 179.2(4) .
O1 Co1 N6 C7 158.0(4) .
O1 Co1 N6 C22 -21.6(4) .
O2 Co2 O5 C12 21.8(14) 1_455
O2 Co2 N1 C9 -39.6(4) 1_455
O2 Co2 N1 C19 146.6(4) 1_455
O2 C13 C33 O4 -1.9(6) .
O2 C13 C33 C29 120.7(5) .
O3 Co1 O1 C12 -2.3(13) .
O3 Co1 O6 C8 176.0(3) .
O3 Co1 N5 C28 175.7(4) .
O3 Co1 N5 C38 -0.3(4) .
O3 Co1 N6 C7 -14.9(4) .
O3 Co1 N6 C22 165.4(4) .
O3 C13 C33 O4 176.4(4) .
O3 C13 C33 C29 -60.9(6) .
O4 Co2 O5 C12 -11.5(4) 1_455
O4 Co2 N1 C9 -115.3(4) 1_455
O4 Co2 N1 C19 70.9(4) 1_455
O5 Co2 N1 C9 146.5(4) .
O5 Co2 N1 C19 -27.3(4) .
O6 Co1 O1 C12 2.9(3) .
O6 Co1 O3 C13 -5.2(4) .
O6 Co1 N5 C28 3.2(10) .
O6 Co1 N5 C38 -172.8(7) .
O6 Co1 N6 C7 81.9(4) .
O6 Co1 N6 C22 -97.8(4) .
O6 C8 C12 O1 -1.1(6) .
O6 C8 C12 O5 177.4(4) .
O6 C8 C20B C37A 48.4(6) .
O6 C8 C20B C40A -130.3(5) .
O6 C8 C20A C40B -134.9(6) .
O6 C8 C20A C37B 44.5(9) .
N1 Co2 O5 C12 84.8(4) .
N2 Co2 O5 C12 -98.9(4) 1_556
N2 Co2 N1 C9 96.0(19) 1_556
N2 Co2 N1 C19 -78(2) 1_556
N3 Co2 O5 C12 171.0(4) 2_546
N3 Co2 N1 C9 51.9(4) 2_546
N3 Co2 N1 C19 -121.9(4) 2_546
N3 C5 C18 C4 -0.6(8) .
N3 C21 C34 C4 -0.3(9) .
N4 Co1 O1 C12 91.9(3) 1_554
N4 Co1 O3 C13 -94.4(4) 1_554
N4 Co1 O6 C8 -95.5(3) 1_554
N4 Co1 N5 C28 87.1(4) 1_554
N4 Co1 N5 C38 -88.9(4) 1_554
N4 Co1 N6 C7 -75(3) 1_554
N4 Co1 N6 C22 105(3) 1_554
N4 C15 C30 C10 0.5(8) .
N4 C17 C32 C10 -0.9(8) .
N5 Co1 O1 C12 -178.7(3) .
N5 Co1 O3 C13 176.3(4) .
N5 Co1 O6 C8 -11.6(9) .
N5 Co1 N6 C7 -109.1(4) .
N5 Co1 N6 C22 71.3(4) .
N6 Co1 O1 C12 -90.7(3) .
N6 Co1 O3 C13 88.3(4) .
N6 Co1 O6 C8 85.8(3) .
N6 Co1 N5 C28 -94.7(4) .
N6 Co1 N5 C38 89.3(4) .
N6 C7 C35 C24 0.0(9) .
N6 C22 C27 C24 0.7(9) .
C1 C3 C11 C19 0.1(8) .
C2 C3 C11 C19 -180.0(5) .
C2 C6 C23 N2 2.6(8) .
C2 C16 C39 N2 0.0(10) .
C3 C1 C9 N1 1.6(8) .
C3 C2 C6 C23 176.2(5) .
C3 C2 C16 C39 -177.4(5) .
C3 C11 C19 N1 -1.8(8) .
C4 C25 C26 C38 -175.1(5) .
C5 N3 C21 C34 -0.3(8) .
C6 C2 C3 C1 20.7(8) .
C6 C2 C3 C11 -159.3(5) .
C6 C2 C16 C39 3.1(8) .
C7 N6 C22 C27 -3.2(8) .
C8 C20B C37A C46A -178.7(8) .
C8 C20B C40A C48A 178.6(8) .
C8 C20A C40B C48B 179.4(10) .
C8 C20A C37B C46B -179.4(11) .
C9 N1 C19 C11 3.2(8) .
C9 C1 C3 C2 -179.9(5) .
C9 C1 C3 C11 0.0(8) .
C10 C24 C27 C22 -178.4(5) .
C10 C24 C35 C7 178.1(5) .
C12 C8 C20B C37A -75.8(6) .
C12 C8 C20B C40A 105.6(6) .
C12 C8 C20A C40B 104.8(7) .
C12 C8 C20A C37B -75.8(8) .
C14 C25 C26 C38 3.2(8) .
C15 N4 C17 C32 0.6(8) .
C16 C2 C3 C1 -158.8(6) .
C16 C2 C3 C11 21.3(8) .
C16 C2 C6 C23 -4.3(8) .
C17 N4 C15 C30 -0.4(8) .
C18 C4 C25 C14 -152.3(5) .
C18 C4 C25 C26 25.9(7) .
C18 C4 C34 C21 0.4(8) .
C19 N1 C9 C1 -3.1(7) .
C20B C8 C12 O1 123.4(5) .
C20B C8 C12 O5 -58.1(6) .
C20B C8 C20A C40B -59(5) .
C20B C8 C20A C37B 120(5) .
C20B C37A C46A C49A 0.0 .
C37A C20B C40A C48A 0.0 .
C37A C46A C49A C48A 0.0 .
C46A C49A C48A C40A 0.0 .
C49A C48A C40A C20B 0.0 .
C40A C20B C37A C46A 0.0 .
C21 N3 C5 C18 0.8(8) .
C22 N6 C7 C35 2.8(8) .
C23 N2 C39 C16 -1.9(9) .
C24 C10 C30 C15 179.3(5) .
C24 C10 C32 C17 -179.0(5) .
C25 C4 C18 C5 179.8(5) .
C25 C4 C34 C21 -179.4(5) .
C25 C14 C28 N5 -1.0(8) .
C25 C26 C38 N5 -2.6(8) .
C27 C24 C35 C7 -2.5(8) .
C28 N5 C38 C26 0.1(8) .
C28 C14 C25 C4 176.8(5) .
C28 C14 C25 C26 -1.4(7) .
C29 C31 C42 C44 0.2(9) .
C29 C36 C41 C44 0.0(9) .
C30 C10 C24 C27 -19.1(8) .
C30 C10 C24 C35 160.3(5) .
C30 C10 C32 C17 1.0(8) .
C31 C29 C33 O4 -134.5(5) .
C31 C29 C33 C13 103.7(5) .
C31 C29 C36 C41 1.7(8) .
C31 C42 C44 C41 1.5(9) .
C32 C10 C24 C27 160.9(6) .
C32 C10 C24 C35 -19.7(8) .
C32 C10 C30 C15 -0.8(8) .
C33 C29 C31 C42 176.9(5) .
C33 C29 C36 C41 -177.0(5) .
C34 C4 C18 C5 0.1(8) .
C34 C4 C25 C14 27.4(7) .
C34 C4 C25 C26 -154.4(5) .
C35 C24 C27 C22 2.1(8) .
C36 C29 C31 C42 -1.8(8) .
C36 C29 C33 O4 44.1(6) .
C36 C29 C33 C13 -77.7(6) .
C36 C41 C44 C42 -1.6(9) .
C38 N5 C28 C14 1.7(8) .
C39 N2 C23 C6 0.6(8) .
Cl1 C43 C45 Cl2 3.6(8) .
Cl1 C43 C45 C50 -178.4(5) .
Cl1 C43 C51 C52 179.1(6) .
Cl2 C45 C50 C54 176.1(6) .
C43 C45 C50 C54 -2.0(10) .
C43 C51 C52 C54 0.5(13) .
C45 C43 C51 C52 0.0(11) .
C45 C50 C54 C52 2.6(12) .
C51 C43 C45 Cl2 -177.4(5) .
C51 C43 C45 C50 0.7(10) .
C51 C52 C54 C50 -1.8(13) .
Cl3 C55 C56 Cl4 2.4(6) .
Cl3 C55 C56 C57 -176.5(7) .
Cl3 C55 C60 C59 176.6(6) .
Cl4 C56 C57 C58 -179.0(6) .
Cl5 C62 C63 C64 -176.6(12) .
Cl6 C61 C62 Cl5 -7.5(14) .
Cl6 C61 C62 C63 176.5(14) .
Cl6 C61 C66 C65 -176.2(15) .
C55 C56 C57 C58 0.0 .
C56 C55 C60 C59 0.0 .
C56 C57 C58 C59 0.0 .
C57 C58 C59 C60 0.0 .
C58 C59 C60 C55 0.0 .
C60 C55 C56 Cl4 178.9(6) .
C60 C55 C56 C57 0.0 .
C61 C62 C63 C64 0.0 .
C62 C61 C66 C65 0.0 .
C62 C63 C64 C65 0.0 .
C63 C64 C65 C66 0.0 .
C64 C65 C66 C61 0.0 .
C66 C61 C62 Cl5 176.0(13) .
C66 C61 C62 C63 0.0 .
O8 S1 C53 F4 -171.5(5) .
O8 S1 C53 F5 67.7(7) .
O8 S1 C53 F6 -52.0(6) .
O9 S1 C53 F4 -51.4(6) .
O9 S1 C53 F5 -172.2(6) .
O9 S1 C53 F6 68.1(6) .
O12 S1 C53 F4 70.6(6) .
O12 S1 C53 F5 -50.1(7) .
O12 S1 C53 F6 -169.9(5) .
O7 S2 C47 F1 -51.7(6) .
O7 S2 C47 F2 -173.6(6) .
O7 S2 C47 F3 67.2(5) .
O10 S2 C47 F1 -171.0(5) .
O10 S2 C47 F2 67.1(6) .
O10 S2 C47 F3 -52.1(5) .
O11 S2 C47 F1 69.9(5) .
O11 S2 C47 F2 -52.0(7) .
O11 S2 C47 F3 -171.1(5) .
C20A C8 C12 O1 120.9(6) .
C20A C8 C12 O5 -60.6(7) .
C20A C8 C20B C37A -59(5) .
C20A C8 C20B C40A 123(5) .
C20A C40B C48B C49B 0.0 .
C40B C20A C37B C46B 0.0 .
C40B C48B C49B C46B 0.0 .
C48B C49B C46B C37B 0.0 .
C49B C46B C37B C20A 0.0 .
C37B C20A C40B C48B 0.0 .
